data_7010369
loop_
_publ_author_name
'Bera, Jitendra K.'
'Fanwick, Phillip E.'
'Walton, Richard A.'

_publ_section_title
;
 Decarboxylation reactions of alkyne-carboxylic acids as a route to
 multiply bonded [Re2]n+ \m-alkyne and \m-carbyne complexes
;
_journal_issue 2
_journal_name_full 'Journal of the Chemical Society, Dalton Transactions'
_journal_page_first 109
_journal_paper_doi 10.1039/b008265l
_journal_year 2001
_chemical_formula_sum 'C52 H46 Cl5 P4 Re2'
_chemical_formula_weight 1344.51
_chemical_name_systematic ' ?'
_space_group_IT_number 15
_symmetry_cell_setting monoclinic
_symmetry_space_group_name_Hall '-C 2yc'
_symmetry_space_group_name_H-M 'C 1 2/c 1'
_atom_type_scat_source 'International Tables for Crystallography (Vol C)'
_cell_angle_alpha 90.00
_cell_angle_beta 118.7103(12)
_cell_angle_gamma 90.00
_cell_formula_units_Z 4
_cell_length_a 22.9626(4)
_cell_length_b 10.8638(3)
_cell_length_c 21.7099(6)
_cell_measurement_reflns_used 20529
_cell_measurement_temperature 150
_cell_measurement_theta_max 27
_cell_measurement_theta_min 5
_cell_volume 4750.0(2)
_computing_cell_refinement DENZO/SCALEPACK_(Otwinowski,_1996)
_computing_data_collection Collect_(Nonius,_1998)
_computing_data_reduction DENZO/SCALEPACK_(Otwinowski,_1996)
_computing_molecular_graphics
;
    ORTEP (Johnson, 1976)
    Xtal_GX (Hall, 1995)
    PLUTON (Spek, 1991)
;
_computing_publication_material CIF_VAX_MolEN_(Fair,_1990)
_computing_structure_refinement SHELX97_(Sheldrick,_1997)
_computing_structure_solution PATTY_(DIRDIF92,_Beurskins,_1992)
_diffrn_ambient_temperature 150
_diffrn_radiation_type MO-K\a
_diffrn_radiation_wavelength 0.71073
_diffrn_reflns_av_R_equivalents 0.058
_diffrn_reflns_limit_h_max 26
_diffrn_reflns_limit_h_min -26
_diffrn_reflns_limit_k_max 14
_diffrn_reflns_limit_k_min -13
_diffrn_reflns_limit_l_max 28
_diffrn_reflns_limit_l_min -28
_diffrn_reflns_number 20529
_diffrn_reflns_theta_max 27.47
_diffrn_reflns_theta_min 5.00
_exptl_absorpt_coefficient_mu 5.616
_exptl_absorpt_correction_T_max 0.2456
_exptl_absorpt_correction_T_min 0.1529
_exptl_absorpt_correction_type refined_empirical_(Otwinowski_&_Minor,_1996
_exptl_crystal_colour green
_exptl_crystal_density_diffrn 1.88
_exptl_crystal_description chunk
_exptl_crystal_F_000 2612
_exptl_crystal_size_max 0.31
_exptl_crystal_size_mid 0.28
_exptl_crystal_size_min 0.25
_refine_diff_density_max 1.07
_refine_diff_density_min -1.30
_refine_ls_extinction_coef 0.99E-03
_refine_ls_extinction_method SHELXL97_(Sheldrick_1997)
_refine_ls_goodness_of_fit_ref 1.024
_refine_ls_hydrogen_treatment
;
Chemically significant hydrogens refined isotropically
Others riding, U=1.3*Ueq of bonding atom
;
_refine_ls_matrix_type full
_refine_ls_number_parameters 305
_refine_ls_number_reflns 5024
_refine_ls_number_restraints 0
_refine_ls_R_factor_gt 0.041
_refine_ls_shift/su_max 0.002
_refine_ls_structure_factor_coef Fsqd
_refine_ls_weighting_details 'w=1/[\s^2^(Fo^2^)+(0.0382P)^2^+12.6138P] where P=(Fo^2^+2Fc^2^)/'
_refine_ls_weighting_scheme calc
_refine_ls_wR_factor_ref 0.088
_reflns_number_gt 4162
_reflns_number_total 5025
_reflns_threshold_expression >2.0\s(I)
_cod_data_source_file b008265l.txt
_cod_data_source_block J0134Q
_cod_depositor_comments
;
The following automatic conversions were performed:
'_refine_ls_weighting_scheme' value 'calc ' changed to 'calc' according to
'/home/saulius/struct/CIF-dictionaries/cif_core.dic' dictionary named
'cif_core.dic' version 2.4.1 from 2010-06-29.

Automatic conversion script
Id: cif_fix_enum 1527 2010-12-29 10:47:43Z saulius 
;
_cod_original_cell_volume 4750.0(4)
_cod_original_sg_symbol_H-M 'c 1 2/c 1'
_cod_database_code 7010369

loop_
_symmetry_equiv_pos_as_xyz
'x, y, z'
'-x, y, -z+1/2'
'-x, -y, -z'
'x, -y, z+1/2'
'x+1/2, y+1/2, z'
'-x+1/2, y+1/2, -z+1/2'
'-x+1/2, -y+1/2, -z'
'x+1/2, -y+1/2, z+1/2'

loop_
_atom_site_aniso_label
_atom_site_aniso_U_11
_atom_site_aniso_U_22
_atom_site_aniso_U_33
_atom_site_aniso_U_12
_atom_site_aniso_U_13
_atom_site_aniso_U_23
Re 0.03259(16) 0.04193(18) 0.04734(19) 0.01145(11) 0.02219(12) 0.00933(13)
Cl(1) 0.0875(15) 0.1157(18) 0.0732(14) 0.0606(14) 0.0619(13) 0.0405(13)
Cl(2) 0.0490(10) 0.0541(12) 0.160(2) 0.0142(9) 0.0597(13) 0.0430(13)
Cl(12) 0.028(3) 0.033(2) 0.048(3) 0.0060(18) 0.017(3) -0.003(2)
P(1) 0.0360(8) 0.0337(9) 0.0403(9) 0.0025(6) 0.0150(7) 0.0018(7)
P(2) 0.0286(7) 0.0409(10) 0.0419(9) 0.0036(6) 0.0168(7) -0.0040(7)
C(1) 0.023(7) 0.039(8) 0.034(8) 0.005(6) 0.001(6) -0.010(7)
C(2) 0.026(10) 0.042(11) 0.032(10) -0.005(7) 0.015(9) -0.014(8)
C(1B) 0.052(4) 0.067(5) 0.051(4) -0.015(4) 0.030(3) -0.005(4)
C(111) 0.036(3) 0.045(4) 0.045(4) -0.004(3) 0.016(3) 0.007(3)
C(112) 0.051(4) 0.046(4) 0.059(4) -0.002(3) 0.031(4) 0.003(3)
C(113) 0.060(5) 0.070(5) 0.049(4) 0.000(4) 0.028(4) -0.007(4)
C(114) 0.066(5) 0.113(8) 0.044(4) -0.015(5) 0.032(4) 0.004(5)
C(115) 0.132(9) 0.149(11) 0.069(6) -0.078(8) 0.064(6) -0.012(7)
C(116) 0.110(7) 0.119(8) 0.060(6) -0.075(6) 0.042(5) -0.014(5)
C(121) 0.048(4) 0.041(4) 0.056(4) 0.007(3) 0.010(3) 0.005(3)
C(122) 0.074(6) 0.053(5) 0.085(6) 0.022(4) 0.014(5) -0.012(5)
C(123) 0.099(8) 0.044(5) 0.144(10) 0.017(5) 0.041(8) -0.021(6)
C(124) 0.124(10) 0.050(6) 0.171(13) 0.050(7) 0.043(10) 0.018(8)
C(125) 0.207(18) 0.086(10) 0.159(15) 0.090(11) -0.005(13) 0.015(10)
C(126) 0.118(9) 0.069(7) 0.131(10) 0.034(7) -0.021(8) 0.013(7)
C(211) 0.033(3) 0.049(4) 0.042(4) 0.002(3) 0.016(3) 0.003(3)
C(212) 0.054(4) 0.086(6) 0.075(5) -0.018(4) 0.045(4) -0.021(5)
C(213) 0.052(4) 0.081(6) 0.088(6) -0.001(4) 0.045(5) 0.012(5)
C(214) 0.050(4) 0.066(5) 0.071(5) -0.006(4) 0.026(4) 0.014(4)
C(215) 0.076(5) 0.048(5) 0.070(5) -0.021(4) 0.029(5) -0.009(4)
C(216) 0.058(4) 0.052(4) 0.061(5) -0.014(3) 0.035(4) -0.008(4)
C(221) 0.037(3) 0.050(4) 0.043(4) 0.013(3) 0.020(3) 0.004(3)
C(222) 0.040(3) 0.051(4) 0.049(4) 0.008(3) 0.019(3) -0.004(3)
C(223) 0.060(4) 0.046(4) 0.076(5) 0.018(4) 0.035(4) -0.008(4)
C(224) 0.081(6) 0.076(6) 0.069(6) 0.039(5) 0.043(5) 0.014(5)
C(225) 0.055(5) 0.099(7) 0.082(6) 0.048(5) 0.023(5) 0.022(6)
C(226) 0.053(4) 0.080(6) 0.048(4) 0.021(4) 0.005(4) -0.004(4)

loop_
_atom_site_label
_atom_site_fract_x
_atom_site_fract_y
_atom_site_fract_z
_atom_site_U_iso_or_equiv
_atom_site_thermal_displace_type
_atom_site_calc_flag
Re 0.212943(11) 0.20102(2) 0.025463(13) 0.03937(12) Uani ?
Cl(1) 0.16586(12) 0.2589(3) 0.09864(12) 0.0824(10) Uani ?
Cl(2) 0.15947(9) 0.00748(19) 0.01928(15) 0.0837(10) Uani ?
Cl(12) 0.2406(3) 0.1046(5) -0.0540(3) 0.037(2) Uani ?
P(1) 0.30860(8) 0.11463(15) 0.13117(8) 0.0381(6) Uani ?
P(2) 0.10623(7) 0.27173(15) -0.07243(9) 0.0372(6) Uani ?
C(1) 0.2278(8) 0.3988(14) 0.0150(9) 0.037(5) Uani ?
C(2) 0.2827(10) 0.3613(19) 0.0691(11) 0.033(7) Uani ?
C(1B) 0.3853(4) 0.1976(7) 0.1506(4) 0.054(3) Uani ?
C(111) 0.3028(3) 0.1284(6) 0.2121(3) 0.043(2) Uani ?
C(112) 0.3300(3) 0.2248(6) 0.2586(4) 0.050(3) Uani ?
C(113) 0.3207(4) 0.2319(8) 0.3172(4) 0.059(3) Uani ?
C(114) 0.2856(4) 0.1442(10) 0.3299(4) 0.072(4) Uani ?
C(115) 0.2601(6) 0.0473(12) 0.2838(5) 0.110(6) Uani ?
C(116) 0.2676(5) 0.0397(11) 0.2257(5) 0.096(5) Uani ?
C(121) 0.3341(3) -0.0460(7) 0.1346(4) 0.055(3) Uani ?
C(122) 0.3067(4) -0.1248(8) 0.0804(5) 0.081(4) Uani ?
C(123) 0.3302(6) -0.2449(9) 0.0868(7) 0.103(6) Uani ?
C(124) 0.3793(7) -0.2858(10) 0.1431(9) 0.127(7) Uani ?
C(125) 0.4119(10) -0.2054(14) 0.1963(9) 0.189(10) Uani ?
C(126) 0.3911(6) -0.0859(11) 0.1916(7) 0.140(6) Uani ?
C(211) 0.0391(3) 0.1569(6) -0.1034(3) 0.042(2) Uani ?
C(212) 0.0070(4) 0.1421(8) -0.0638(4) 0.066(3) Uani ?
C(213) -0.0432(4) 0.0542(8) -0.0842(5) 0.069(4) Uani ?
C(214) -0.0602(4) -0.0186(8) -0.1414(5) 0.064(3) Uani ?
C(215) -0.0292(4) -0.0045(7) -0.1792(5) 0.067(4) Uani ?
C(216) 0.0222(4) 0.0838(7) -0.1604(4) 0.054(3) Uani ?
C(221) 0.0637(3) 0.4101(6) -0.0667(3) 0.043(2) Uani ?
C(222) 0.0917(3) 0.4946(6) -0.0131(4) 0.048(2) Uani ?
C(223) 0.0587(4) 0.6038(7) -0.0153(4) 0.060(3) Uani ?
C(224) -0.0040(4) 0.6256(9) -0.0701(5) 0.072(4) Uani ?
C(225) -0.0333(4) 0.5407(10) -0.1221(5) 0.083(4) Uani ?
C(226) -0.0013(4) 0.4328(8) -0.1218(4) 0.068(3) Uani ?
H(1) 0.207(7) 0.469(14) 0.005(7) 0.0480 Uiso ?
H(2) 0.310(7) 0.375(13) 0.106(7) 0.0420 Uiso ?
H(112) 0.3544 0.2850 0.2508 0.0650 Uiso calc
H(113) 0.3388 0.2975 0.3482 0.0770 Uiso calc
H(114) 0.2790 0.1497 0.3688 0.0940 Uiso calc
H(115) 0.2371 -0.0145 0.2927 0.1440 Uiso calc
H(116) 0.2490 -0.0259 0.1948 0.1250 Uiso calc
H(122) 0.2715 -0.0988 0.0380 0.1050 Uiso calc
H(123) 0.3093 -0.2976 0.0486 0.1340 Uiso calc
H(124) 0.3922 -0.3678 0.1472 0.1650 Uiso calc
H(125) 0.4490 -0.2318 0.2370 0.2460 Uiso calc
H(126) 0.4161 -0.0310 0.2276 0.1820 Uiso calc
H(1B1) 0.3861 0.2752 0.1731 0.0710 Uiso calc
H(1B2) 0.4231 0.1495 0.1835 0.0710 Uiso calc
H(212) 0.0187 0.1902 -0.0241 0.0860 Uiso calc
H(213) -0.0655 0.0451 -0.0583 0.0900 Uiso calc
H(214) -0.0932 -0.0778 -0.1539 0.0820 Uiso calc
H(215) -0.0415 -0.0533 -0.2188 0.0870 Uiso calc
H(216) 0.0441 0.0916 -0.1868 0.0700 Uiso calc
H(222) 0.1331 0.4788 0.0251 0.0620 Uiso calc
H(223) 0.0790 0.6618 0.0203 0.0780 Uiso calc
H(224) -0.0262 0.6980 -0.0714 0.0940 Uiso calc
H(225) -0.0757 0.5557 -0.1588 0.1070 Uiso calc
H(226) -0.0223 0.3755 -0.1576 0.0890 Uiso calc

loop_
_geom_angle_atom_site_label_1
_geom_angle_atom_site_label_2
_geom_angle_atom_site_label_3
_geom_angle
_geom_angle_publ_flag
C(1) Re C(2) 97.2(7) ?
C(1) Re C(1) 106.3(4) ?
C(2) Re C(1) 34.3(5) ?
C(1) Re C(2) 34.2(5) ?
C(2) Re C(2) 106.7(6) ?
C(1) Re C(2) 95.6(6) ?
C(1) Re Cl(12) 20.4(4) ?
C(2) Re Cl(12) 107.9(6) ?
C(1) Re Cl(12) 105.1(4) ?
C(2) Re Cl(12) 15.1(5) ?
C(1) Re Cl(12) 104.4(4) ?
C(2) Re Cl(12) 14.8(5) ?
C(1) Re Cl(12) 20.1(4) ?
C(2) Re Cl(12) 105.4(5) ?
Cl(12) Re Cl(12) 110.54(15) ?
C(1) Re Cl(1) 87.4(4) ?
C(2) Re Cl(1) 158.9(5) ?
C(1) Re Cl(1) 161.2(5) ?
C(2) Re Cl(1) 88.6(5) ?
Cl(12) Re Cl(1) 83.12(15) ?
Cl(12) Re Cl(1) 166.02(15) ?
C(1) Re Cl(2) 161.1(4) ?
C(2) Re Cl(2) 86.0(5) ?
C(1) Re Cl(2) 86.8(4) ?
C(2) Re Cl(2) 160.6(6) ?
Cl(12) Re Cl(2) 166.07(15) ?
Cl(12) Re Cl(2) 83.10(14) ?
Cl(1) Re Cl(2) 83.42(10) ?
C(1) Re P(2) 75.4(5) ?
C(2) Re P(2) 76.4(6) ?
C(1) Re P(2) 110.7(5) ?
C(2) Re P(2) 109.5(6) ?
Cl(12) Re P(2) 94.93(15) ?
Cl(12) Re P(2) 90.75(15) ?
Cl(1) Re P(2) 84.94(6) ?
Cl(2) Re P(2) 87.42(6) ?
C(1) Re P(1) 110.6(5) ?
C(2) Re P(1) 109.2(6) ?
C(1) Re P(1) 75.1(5) ?
C(2) Re P(1) 76.5(6) ?
Cl(12) Re P(1) 90.47(16) ?
Cl(12) Re P(1) 94.54(15) ?
Cl(1) Re P(1) 88.10(6) ?
Cl(2) Re P(1) 85.54(7) ?
P(2) Re P(1) 170.62(5) ?
C(1) Re Re 53.5(4) ?
C(2) Re Re 54.0(5) ?
C(1) Re Re 52.8(4) ?
C(2) Re Re 52.7(5) ?
Cl(12) Re Re 55.95(13) ?
Cl(12) Re Re 54.60(13) ?
Cl(1) Re Re 138.96(7) ?
Cl(2) Re Re 137.61(6) ?
P(2) Re Re 94.96(4) ?
P(1) Re Re 94.42(4) ?
C(2) Cl(12) C(1) 136(3) ?
C(2) Cl(12) H(2) 33(7) ?
C(1) Cl(12) H(2) 168(7) ?
C(2) Cl(12) H(1) 167(6) ?
C(1) Cl(12) H(1) 34(6) ?
H(2) Cl(12) H(1) 156(9) ?
C(2) Cl(12) Re 76(2) ?
C(1) Cl(12) Re 72.3(12) ?
H(2) Cl(12) Re 102(7) ?
H(1) Cl(12) Re 101(6) ?
C(2) Cl(12) Re 69(2) ?
C(1) Cl(12) Re 71.1(11) ?
H(2) Cl(12) Re 98(7) ?
H(1) Cl(12) Re 98(5) ?
Re Cl(12) Re 69.46(15) ?
C(121) P(1) C(111) 102.0(3) ?
C(121) P(1) C(1B) 101.8(4) ?
C(111) P(1) C(1B) 104.1(3) ?
C(121) P(1) Re 121.5(2) ?
C(111) P(1) Re 114.6(2) ?
C(1B) P(1) Re 110.6(3) ?
C(1B) P(2) C(221) 102.2(3) ?
C(1B) P(2) C(211) 103.2(3) ?
C(221) P(2) C(211) 101.6(3) ?
C(1B) P(2) Re 110.6(3) ?
C(221) P(2) Re 122.6(2) ?
C(211) P(2) Re 114.4(2) ?
Cl(12) C(1) H(1) 115(9) ?
Cl(12) C(1) C(2) 18.8(11) ?
H(1) C(1) C(2) 133(9) ?
Cl(12) C(1) Re 87.3(13) ?
H(1) C(1) Re 141(9) ?
C(2) C(1) Re 74.6(12) ?
Cl(12) C(1) Re 88.8(11) ?
H(1) C(1) Re 134(9) ?
C(2) C(1) Re 72.2(10) ?
Re C(1) Re 73.7(4) ?
C(1) H(1) Cl(12) 31(5) ?
Cl(12) C(2) H(2) 121(10) ?
Cl(12) C(2) C(1) 25.6(18) ?
H(2) C(2) C(1) 147(10) ?
Cl(12) C(2) Re 96(2) ?
H(2) C(2) Re 131(10) ?
C(1) C(2) Re 73.5(10) ?
Cl(12) C(2) Re 89(2) ?
H(2) C(2) Re 131(10) ?
C(1) C(2) Re 71.2(11) ?
Re C(2) Re 73.3(6) ?
C(2) H(2) Cl(12) 26(6) ?
P(2) C(1B) P(1) 113.2(4) ?
C(116) C(111) C(112) 118.8(7) ?
C(116) C(111) P(1) 117.9(6) ?
C(112) C(111) P(1) 123.3(5) ?
C(111) C(112) C(113) 119.9(7) ?
C(114) C(113) C(112) 120.9(8) ?
C(113) C(114) C(115) 118.5(7) ?
C(116) C(115) C(114) 121.5(8) ?
C(115) C(116) C(111) 120.4(9) ?
C(122) C(121) C(126) 115.6(8) ?
C(122) C(121) P(1) 124.5(6) ?
C(126) C(121) P(1) 119.1(7) ?
C(121) C(122) C(123) 120.9(9) ?
C(124) C(123) C(122) 122.8(11) ?
C(123) C(124) C(125) 117.6(10) ?
C(124) C(125) C(126) 121.2(13) ?
C(125) C(126) C(121) 121.0(12) ?
C(216) C(211) C(212) 119.5(7) ?
C(216) C(211) P(2) 123.5(5) ?
C(212) C(211) P(2) 117.0(5) ?
C(211) C(212) C(213) 119.2(8) ?
C(214) C(213) C(212) 121.2(8) ?
C(215) C(214) C(213) 119.5(8) ?
C(214) C(215) C(216) 121.2(8) ?
C(211) C(216) C(215) 119.4(7) ?
C(222) C(221) C(226) 118.2(6) ?
C(222) C(221) P(2) 124.0(5) ?
C(226) C(221) P(2) 117.8(5) ?
C(221) C(222) C(223) 120.9(6) ?
C(224) C(223) C(222) 120.0(7) ?
C(225) C(224) C(223) 119.7(7) ?
C(224) C(225) C(226) 121.5(8) ?
C(225) C(226) C(221) 119.6(8) ?

loop_
_geom_bond_atom_site_label_1
_geom_bond_atom_site_label_2
_geom_bond_distance
_geom_bond_publ_flag
Re C(1) 2.205(15) ?
Re C(2) 2.208(19) ?
Re C(1) 2.224(14) ?
Re C(2) 2.24(2) ?
Re Cl(12) 2.312(5) ?
Re Cl(12) 2.351(5) ?
Re Cl(1) 2.3954(18) ?
Re Cl(2) 2.4058(19) ?
Re P(2) 2.4714(16) ?
Re P(1) 2.4757(16) ?
Re Re 2.6567(5) ?
Cl(12) C(2) 0.603(18) ?
Cl(12) C(1) 0.808(15) ?
Cl(12) H(2) 1.19(14) ?
Cl(12) H(1) 1.42(14) ?
Cl(12) Re 2.312(5) ?
P(1) C(121) 1.831(7) ?
P(1) C(111) 1.832(7) ?
P(1) C(1B) 1.839(7) ?
P(2) C(1B) 1.829(7) ?
P(2) C(221) 1.829(6) ?
P(2) C(211) 1.840(7) ?
C(1) Cl(12) 0.808(15) ?
C(1) H(1) 0.88(15) ?
C(1) C(2) 1.31(2) ?
C(1) Re 2.224(14) ?
H(1) Cl(12) 1.42(14) ?
C(2) Cl(12) 0.602(18) ?
C(2) H(2) 0.76(14) ?
C(2) Re 2.208(19) ?
H(2) Cl(12) 1.19(14) ?
C(1B) P(2) 1.829(7) ?
C(111) C(116) 1.377(9) ?
C(111) C(112) 1.378(9) ?
C(112) C(113) 1.388(10) ?
C(113) C(114) 1.359(11) ?
C(114) C(115) 1.375(13) ?
C(115) C(116) 1.356(13) ?
C(121) C(122) 1.341(11) ?
C(121) C(126) 1.370(12) ?
C(122) C(123) 1.393(12) ?
C(123) C(124) 1.279(16) ?
C(124) C(125) 1.352(18) ?
C(125) C(126) 1.369(15) ?
C(211) C(216) 1.360(9) ?
C(211) C(212) 1.385(9) ?
C(212) C(213) 1.396(11) ?
C(213) C(214) 1.361(11) ?
C(214) C(215) 1.329(11) ?
C(215) C(216) 1.421(10) ?
C(221) C(222) 1.375(9) ?
C(221) C(226) 1.416(9) ?
C(222) C(223) 1.396(9) ?
C(223) C(224) 1.377(11) ?
C(224) C(225) 1.360(12) ?
C(225) C(226) 1.381(11) ?
